data_2214015
loop_
_publ_author_name
'Morawitz, Thorsten'
'Lerner, Hans-Wolfram'
'Bolte, Michael'

_publ_section_title
;
 Bromido(12-crown-4)lithium
;
_journal_coeditor_code AT2293
_journal_issue 7
_journal_name_full 'Acta Crystallographica Section E'
_journal_page_first m1923
_journal_page_last m1923
_journal_paper_doi 10.1107/S1600536807023562
_journal_volume 63
_journal_year 2007
_chemical_formula_iupac '[Li Br (C8 H16 O4)]'
_chemical_formula_moiety 'C8 H16 Br Li O4'
_chemical_formula_sum 'C8 H16 Br Li O4'
_chemical_formula_weight 263.06
_chemical_name_systematic
;
bromido(1,4,7,10-tetraoxacyclododecane-\k^4^<i>O</i>)lithium(I)
;
_space_group_IT_number 129
_symmetry_cell_setting tetragonal
_symmetry_space_group_name_Hall '-P 4a 2a'
_symmetry_space_group_name_H-M 'P 4/n m m :2'
_atom_sites_solution_hydrogens geom
_atom_sites_solution_primary direct
_atom_sites_solution_secondary difmap
_audit_creation_method SHELXL97
_cell_angle_alpha 90.00
_cell_angle_beta 90.00
_cell_angle_gamma 90.00
_cell_formula_units_Z 2
_cell_length_a 8.4895(10)
_cell_length_b 8.4895(10)
_cell_length_c 7.7355(9)
_cell_measurement_reflns_used 2066
_cell_measurement_temperature 173(2)
_cell_measurement_theta_max 24.9
_cell_measurement_theta_min 3.6
_cell_volume 557.51(11)
_computing_cell_refinement X-AREA
_computing_data_collection 'X-AREA (Stoe & Cie, 2001)'
_computing_data_reduction X-AREA
_computing_molecular_graphics 'XP in SHELXTL-Plus (Sheldrick, 1991)'
_computing_publication_material SHELXL97
_computing_structure_refinement 'SHELXL97 (Sheldrick, 1997)'
_computing_structure_solution 'SHELXS97 (Sheldrick, 1997)'
_diffrn_ambient_temperature 173(2)
_diffrn_measured_fraction_theta_full 0.994
_diffrn_measured_fraction_theta_max 0.994
_diffrn_measurement_device_type 'Stoe IPDSII two-circle'
_diffrn_measurement_method \w
_diffrn_radiation_monochromator graphite
_diffrn_radiation_source 'fine-focus sealed tube'
_diffrn_radiation_type MoK\a
_diffrn_radiation_wavelength 0.71073
_diffrn_reflns_av_R_equivalents 0.0514
_diffrn_reflns_av_sigmaI/netI 0.0219
_diffrn_reflns_limit_h_max 9
_diffrn_reflns_limit_h_min -10
_diffrn_reflns_limit_k_max 9
_diffrn_reflns_limit_k_min -10
_diffrn_reflns_limit_l_max 7
_diffrn_reflns_limit_l_min -9
_diffrn_reflns_number 2624
_diffrn_reflns_theta_full 25.00
_diffrn_reflns_theta_max 25.53
_diffrn_reflns_theta_min 3.39
_diffrn_standards_number 0
_exptl_absorpt_coefficient_mu 3.671
_exptl_absorpt_correction_T_max 0.5741
_exptl_absorpt_correction_T_min 0.4157
_exptl_absorpt_correction_type multi-scan
_exptl_absorpt_process_details '(MULABS; Spek, 2003; Blessing, 1995)'
_exptl_crystal_colour colourless
_exptl_crystal_density_diffrn 1.567
_exptl_crystal_density_method 'not measured'
_exptl_crystal_description block
_exptl_crystal_F_000 268
_exptl_crystal_size_max 0.29
_exptl_crystal_size_mid 0.21
_exptl_crystal_size_min 0.17
_refine_diff_density_max 1.252
_refine_diff_density_min -0.833
_refine_ls_extinction_method none
_refine_ls_goodness_of_fit_ref 1.289
_refine_ls_hydrogen_treatment constr
_refine_ls_matrix_type full
_refine_ls_number_parameters 31
_refine_ls_number_reflns 330
_refine_ls_number_restraints 0
_refine_ls_restrained_S_all 1.289
_refine_ls_R_factor_all 0.0584
_refine_ls_R_factor_gt 0.0565
_refine_ls_shift/su_max 0.000
_refine_ls_shift/su_mean 0.000
_refine_ls_structure_factor_coef Fsqd
_refine_ls_weighting_details 'calc w = 1/[\s^2^(Fo^2^)+(0.0565P)^2^+4.7442P] where P=(Fo^2^+2Fc^2^)/3'
_refine_ls_weighting_scheme calc
_refine_ls_wR_factor_gt 0.1579
_refine_ls_wR_factor_ref 0.1589
_reflns_number_gt 316
_reflns_number_total 330
_reflns_threshold_expression I>2\s(I)
_cod_data_source_file at2293.cif
_cod_data_source_block I
_cod_original_sg_symbol_H-M 'P 4/nmm'
_cod_database_code 2214015
_cod_database_fobs_code 2214015

loop_
_symmetry_equiv_pos_as_xyz
'x, y, z'
'-y+1/2, x, z'
'-x+1/2, -y+1/2, z'
'y, -x+1/2, z'
'x+1/2, -y, -z'
'y+1/2, x+1/2, -z'
'-x, y+1/2, -z'
'-y, -x, -z'
'-x, -y, -z'
'y-1/2, -x, -z'
'x-1/2, y-1/2, -z'
'-y, x-1/2, -z'
'-x-1/2, y, z'
'-y-1/2, -x-1/2, z'
'x, -y-1/2, z'
'y, x, z'

loop_
_atom_site_type_symbol
_atom_site_label
_atom_site_fract_x
_atom_site_fract_y
_atom_site_fract_z
_atom_site_U_iso_or_equiv
_atom_site_adp_type
_atom_site_calc_flag
_atom_site_refinement_flags
_atom_site_occupancy
_atom_site_disorder_assembly
_atom_site_disorder_group
Br Br1 0.2500 0.2500 0.2282(2) 0.0251(6) Uani d S 1 . .
Li Li1 0.2500 0.2500 0.544(4) 0.029(6) Uani d S 1 . .
O O1 0.2093(10) 0.0249(13) 0.6619(10) 0.040(3) Uani d P 0.50 . .
C C1 0.3586(16) -0.0390(16) 0.7244(18) 0.038(3) Uani d P 0.50 . .
H H1A 0.4217 -0.0809 0.6272 0.046 Uiso d PR 0.50 . .
H H1B 0.3391 -0.1257 0.8073 0.046 Uiso d PR 0.50 . .
C C2 0.4316(9) 0.0684(9) 0.7956(14) 0.091(6) Uani d S 1 . .
H H2A 0.3661 0.1115 0.8901 0.109 Uiso d PR 0.25 A 1
H H2B 0.5297 0.0259 0.8472 0.109 Uiso d PR 0.25 A 1
H H2C 0.4544 -0.0638 0.8153 0.109 Uiso d PR 0.25 A 1
H H2D 0.4671 0.2250 0.8457 0.109 Uiso d PR 0.25 A 1

loop_
_atom_site_aniso_label
_atom_site_aniso_U_11
_atom_site_aniso_U_22
_atom_site_aniso_U_33
_atom_site_aniso_U_12
_atom_site_aniso_U_13
_atom_site_aniso_U_23
Br1 0.0250(7) 0.0250(7) 0.0252(9) 0.000 0.000 0.000
Li1 0.020(8) 0.020(8) 0.045(17) 0.000 0.000 0.000
O1 0.039(9) 0.051(5) 0.029(4) 0.008(4) -0.004(4) -0.004(4)
C1 0.044(8) 0.033(7) 0.037(7) 0.015(6) -0.004(6) 0.005(6)
C2 0.117(11) 0.117(11) 0.037(6) 0.100(12) -0.006(3) 0.006(3)

loop_
_atom_type_symbol
_atom_type_description
_atom_type_scat_dispersion_real
_atom_type_scat_dispersion_imag
_atom_type_scat_source
C C 0.0033 0.0016 'International Tables Vol C Tables 4.2.6.8 and 6.1.1.4'
H H 0.0000 0.0000 'International Tables Vol C Tables 4.2.6.8 and 6.1.1.4'
Br Br -0.2901 2.4595 'International Tables Vol C Tables 4.2.6.8 and 6.1.1.4'
Li Li -0.0003 0.0001 'International Tables Vol C Tables 4.2.6.8 and 6.1.1.4'
O O 0.0106 0.0060 'International Tables Vol C Tables 4.2.6.8 and 6.1.1.4'

loop_
_geom_angle_atom_site_label_1
_geom_angle_atom_site_label_2
_geom_angle_atom_site_label_3
_geom_angle_site_symmetry_1
_geom_angle_site_symmetry_3
_geom_angle
O1 Li1 O1 14_665 . 96.1(9)
O1 Li1 O1 2 . 79.6(6)
O1 Li1 O1 14_665 16 129.8(15)
O1 Li1 Br1 . . 115.1(7)
C1 O1 C2 . 4 120.8(8)
C1 O1 Li1 . . 109.4(7)
O1 C1 C2 13_655 . 96.5(14)
C2 C1 O1 . . 108.1(11)
C2 C1 H1A . . 109.4
O1 C1 H1A . . 110.6
C2 C1 H1B . . 110.2
O1 C1 H1B . . 110.2
H1A C1 H1B . . 108.3
C1 C2 O1 . 2 112.0(10)
H2A C2 H2B . . 108.0
H2C C2 H2D . . 108.0
C1 C2 H2C 14_665 . 115.3
O1 C2 H2D 13_655 . 123.0

loop_
_geom_bond_atom_site_label_1
_geom_bond_atom_site_label_2
_geom_bond_site_symmetry_2
_geom_bond_distance
Br1 Li1 . 2.44(3)
Li1 O1 13_655 2.145(17)
Li1 O1 14_665 2.145(17)
Li1 O1 2 2.145(17)
Li1 O1 . 2.145(17)
Li1 O1 16 2.145(17)
Li1 O1 4 2.145(17)
Li1 O1 3 2.145(17)
Li1 O1 15_565 2.145(17)
O1 C1 . 1.460(15)
O1 C2 4 1.624(11)
C1 H1A . 0.9900
C1 H1B . 0.9900
C2 C1 14_665 1.232(14)
C2 H2A . 0.9890
C2 H2B . 0.9909

loop_
_geom_torsion_atom_site_label_1
_geom_torsion_atom_site_label_2
_geom_torsion_atom_site_label_3
_geom_torsion_atom_site_label_4
_geom_torsion_site_symmetry_1
_geom_torsion_site_symmetry_4
_geom_torsion
Br1 Li1 O1 C1 . . 102.9(7)
Br1 Li1 O1 C2 . 4 -128.8(5)
C2 O1 C1 C2 4 . -72.9(14)
O1 C1 C2 O1 . 2 -62.7(13)
